data_4113074
loop_
_publ_author_name
'Baudouin Gerard'
'Guilford Jones'
'John A. Porco'

_publ_contact_author_address
;Department of Chemistry and Center for Chemical Methodology and Library 
Development, Boston University, Boston, Massachusetts 02215
;
_publ_contact_author_email 'porco@chem.bu.edu          '
_publ_contact_author_fax (617)353-6466
_publ_contact_author_name 'Professor John A. Porco, Jr  '
_publ_contact_author_phone '(617)353-2493  '
_publ_section_title
;
 A Biomimetic Approach to the Rocaglamides Employing Photogeneration of
 Oxidopyryliums Derived from 3-Hydroxyflavones
;
_journal_name_full 'Journal of the American Chemical Society'
_journal_page_first 13620
_journal_page_last 13621
_journal_paper_doi 10.1021/ja044798o
_journal_volume 126
_journal_year 2004
_chemical_formula_sum 'C50 H43 Br O6'
_chemical_formula_weight 819.75
_chemical_name_systematic
; 
 ? 
;
_space_group_IT_number 14
_symmetry_cell_setting monoclinic
_symmetry_space_group_name_Hall '-P 2ybc'
_symmetry_space_group_name_H-M 'P 1 21/c 1'
_atom_sites_solution_hydrogens geom
_atom_sites_solution_primary direct
_atom_sites_solution_secondary difmap
_audit_creation_method SHELXL-97
_cell_angle_alpha 90.00
_cell_angle_beta 95.966(4)
_cell_angle_gamma 90.00
_cell_formula_units_Z 4
_cell_length_a 12.027(2)
_cell_length_b 27.228(5)
_cell_length_c 12.927(2)
_cell_measurement_temperature 213(2)
_cell_volume 4210.3(12)
_computing_cell_refinement 'SMART (BRUKER, V5.625, 2001)'
_computing_data_collection 'ASTRO (BRUKER, V5.007, 1997)'
_computing_data_reduction 'SAINT (BRUKER, V6.22, 2001)'
_computing_molecular_graphics 'SHELXTL (BRUKER, 2000, V6.1)'
_computing_publication_material 'XCIF (Sheldrick and BRUKER, 1997, V5.1)'
_computing_structure_refinement 'SHELXL-97 (Sheldrick, 1997)'
_computing_structure_solution 'SHELXS-97 (Sheldrick, 1990)'
_diffrn_ambient_temperature 213(2)
_diffrn_detector_area_resol_mean 836.6
_diffrn_measured_fraction_theta_full 0.999
_diffrn_measured_fraction_theta_max 0.999
_diffrn_measurement_device_type 'Bruker CCD'
_diffrn_measurement_method '\w, 0.3 deg'
_diffrn_radiation_monochromator graphite
_diffrn_radiation_source 'normal-focus sealed tube'
_diffrn_radiation_type MoK\a
_diffrn_radiation_wavelength 0.71073
_diffrn_reflns_av_R_equivalents 0.1260
_diffrn_reflns_av_sigmaI/netI 0.1684
_diffrn_reflns_limit_h_max 14
_diffrn_reflns_limit_h_min -14
_diffrn_reflns_limit_k_max 26
_diffrn_reflns_limit_k_min -32
_diffrn_reflns_limit_l_max 15
_diffrn_reflns_limit_l_min -12
_diffrn_reflns_number 22422
_diffrn_reflns_theta_full 25.00
_diffrn_reflns_theta_max 25.00
_diffrn_reflns_theta_min 1.70
_diffrn_standards_decay_% <1
_diffrn_standards_interval_count 0
_diffrn_standards_number 0
_exptl_absorpt_coefficient_mu 1.026
_exptl_absorpt_correction_type none
_exptl_crystal_colour colorless
_exptl_crystal_density_diffrn 1.293
_exptl_crystal_density_meas 0
_exptl_crystal_description chunk
_exptl_crystal_F_000 1704
_exptl_crystal_size_max 0.10
_exptl_crystal_size_mid 0.08
_exptl_crystal_size_min 0.08
_refine_diff_density_max 0.504
_refine_diff_density_min -0.513
_refine_diff_density_rms 0.064
_refine_ls_extinction_method none
_refine_ls_goodness_of_fit_ref 0.998
_refine_ls_hydrogen_treatment constr
_refine_ls_matrix_type full
_refine_ls_number_parameters 516
_refine_ls_number_reflns 7405
_refine_ls_number_restraints 0
_refine_ls_restrained_S_all 0.998
_refine_ls_R_factor_all 0.2038
_refine_ls_R_factor_gt 0.0655
_refine_ls_shift/su_max 0.003
_refine_ls_shift/su_mean 0.000
_refine_ls_structure_factor_coef Fsqd
_refine_ls_weighting_details 'calc w=1/[\s^2^(Fo^2^)+(0.0464P)^2^+0.0000P] where P=(Fo^2^+2Fc^2^)/3'
_refine_ls_weighting_scheme calc
_refine_ls_wR_factor_gt 0.1101
_refine_ls_wR_factor_ref 0.1455
_reflns_number_gt 2944
_reflns_number_total 7405
_reflns_threshold_expression >2sigma(I)
_cod_data_source_file ja044798osi20040828_013656.cif
_cod_data_source_block bu204t
_cod_original_cell_volume 4210.2(13)
_cod_database_code 4113074

loop_
_symmetry_equiv_pos_as_xyz
'x, y, z'
'-x, y+1/2, -z+1/2'
'-x, -y, -z'
'x, -y-1/2, z-1/2'

loop_
_atom_site_label
_atom_site_type_symbol
_atom_site_fract_x
_atom_site_fract_y
_atom_site_fract_z
_atom_site_U_iso_or_equiv
_atom_site_adp_type
_atom_site_occupancy
_atom_site_symmetry_multiplicity
_atom_site_calc_flag
_atom_site_refinement_flags
Br1 Br 0.77154(5) -0.00214(3) 1.11076(5) 0.0873(3) Uani 1 1 d .
O1 O 0.8382(3) 0.05442(11) 0.4632(2) 0.0348(8) Uani 1 1 d .
H1 H 0.8822 0.0354 0.4382 0.052 Uiso 1 1 calc R
O2 O 0.9728(3) 0.17705(11) 0.6227(2) 0.0315(8) Uani 1 1 d .
O3 O 0.9674(2) 0.07880(12) 0.6723(2) 0.0305(8) Uani 1 1 d .
O4 O 1.0070(3) -0.00134(13) 0.6479(2) 0.0446(9) Uani 1 1 d .
O5 O 0.7898(3) 0.12792(14) 0.2796(3) 0.0557(11) Uani 1 1 d .
O6 O 0.8586(3) 0.20035(15) 0.3340(3) 0.0568(11) Uani 1 1 d .
C1 C 0.8941(4) 0.09884(18) 0.4925(3) 0.0291(12) Uani 1 1 d .
C2 C 0.9981(4) 0.09234(17) 0.5706(3) 0.0271(12) Uani 1 1 d .
H2 H 1.0505 0.0682 0.5452 0.032 Uiso 1 1 calc R
C3 C 1.0475(4) 0.14360(17) 0.5747(3) 0.0264(12) Uani 1 1 d .
C4 C 1.0452(4) 0.15645(17) 0.4560(3) 0.0262(12) Uani 1 1 d .
H4 H 1.0261 0.1916 0.4466 0.031 Uiso 1 1 calc R
C5 C 0.9473(4) 0.12548(18) 0.4024(3) 0.0285(12) Uani 1 1 d .
H5 H 0.9781 0.1005 0.3577 0.034 Uiso 1 1 calc R
C6 C 0.8138(4) 0.13188(17) 0.5416(3) 0.0252(12) Uani 1 1 d .
C7 C 0.8600(4) 0.16996(18) 0.6055(3) 0.0287(12) Uani 1 1 d .
C8 C 0.7922(4) 0.20027(18) 0.6570(3) 0.0355(13) Uani 1 1 d .
H8 H 0.8238 0.2254 0.7006 0.043 Uiso 1 1 calc R
C9 C 0.6791(5) 0.1937(2) 0.6443(4) 0.0431(15) Uani 1 1 d .
H9 H 0.6332 0.2142 0.6802 0.052 Uiso 1 1 calc R
C10 C 0.6306(4) 0.1570(2) 0.5789(4) 0.0441(15) Uani 1 1 d .
H10 H 0.5526 0.1529 0.5694 0.053 Uiso 1 1 calc R
C11 C 0.7000(4) 0.12690(19) 0.5286(4) 0.0395(14) Uani 1 1 d .
H11 H 0.6681 0.1022 0.4840 0.047 Uiso 1 1 calc R
C12 C 1.1598(4) 0.1516(2) 0.6360(3) 0.0308(13) Uani 1 1 d .
C13 C 1.2271(4) 0.1133(2) 0.6754(4) 0.0418(14) Uani 1 1 d .
H13 H 1.2020 0.0808 0.6659 0.050 Uiso 1 1 calc R
C14 C 1.3311(5) 0.1225(3) 0.7286(4) 0.0577(17) Uani 1 1 d .
H14 H 1.3759 0.0964 0.7562 0.069 Uiso 1 1 calc R
C15 C 1.3684(5) 0.1704(3) 0.7407(4) 0.0557(17) Uani 1 1 d .
H15 H 1.4394 0.1768 0.7756 0.067 Uiso 1 1 calc R
C16 C 1.3024(5) 0.2086(2) 0.7021(4) 0.0560(17) Uani 1 1 d .
H16 H 1.3285 0.2411 0.7105 0.067 Uiso 1 1 calc R
C17 C 1.1981(4) 0.1997(2) 0.6511(4) 0.0423(14) Uani 1 1 d .
H17 H 1.1526 0.2262 0.6263 0.051 Uiso 1 1 calc R
C18 C 1.1563(4) 0.1473(2) 0.4139(3) 0.0302(13) Uani 1 1 d .
C19 C 1.1946(4) 0.1004(2) 0.3945(3) 0.0418(15) Uani 1 1 d .
H19 H 1.1484 0.0731 0.4030 0.050 Uiso 1 1 calc R
C20 C 1.2997(5) 0.0933(2) 0.3630(4) 0.0557(17) Uani 1 1 d .
H20 H 1.3237 0.0613 0.3498 0.067 Uiso 1 1 calc R
C21 C 1.3690(5) 0.1318(3) 0.3507(4) 0.0645(19) Uani 1 1 d .
H21 H 1.4406 0.1265 0.3297 0.077 Uiso 1 1 calc R
C22 C 1.3332(5) 0.1788(3) 0.3692(4) 0.0602(18) Uani 1 1 d .
H22 H 1.3805 0.2057 0.3610 0.072 Uiso 1 1 calc R
C23 C 1.2272(4) 0.1864(2) 0.4001(4) 0.0463(15) Uani 1 1 d .
H23 H 1.2032 0.2186 0.4117 0.056 Uiso 1 1 calc R
C24 C 0.8623(4) 0.1569(2) 0.3354(4) 0.0355(14) Uani 1 1 d .
C25 C 0.6985(5) 0.1530(2) 0.2178(5) 0.083(2) Uani 1 1 d .
H25A H 0.6608 0.1748 0.2622 0.124 Uiso 1 1 calc R
H25B H 0.6458 0.1289 0.1866 0.124 Uiso 1 1 calc R
H25C H 0.7281 0.1720 0.1634 0.124 Uiso 1 1 calc R
C26 C 0.9723(4) 0.0311(2) 0.6993(4) 0.0309(13) Uani 1 1 d .
C27 C 0.9263(4) 0.0242(2) 0.8015(3) 0.0311(13) Uani 1 1 d .
C28 C 0.9163(4) -0.0227(2) 0.8388(4) 0.0460(15) Uani 1 1 d .
H28 H 0.9404 -0.0495 0.8010 0.055 Uiso 1 1 calc R
C29 C 0.8711(4) -0.0309(2) 0.9317(4) 0.0540(17) Uani 1 1 d .
H29 H 0.8626 -0.0630 0.9564 0.065 Uiso 1 1 calc R
C30 C 0.8390(4) 0.0085(3) 0.9866(4) 0.0494(16) Uani 1 1 d .
C31 C 0.8494(4) 0.0557(2) 0.9528(4) 0.0542(17) Uani 1 1 d .
H31 H 0.8272 0.0823 0.9921 0.065 Uiso 1 1 calc R
C32 C 0.8942(4) 0.0635(2) 0.8579(4) 0.0437(14) Uani 1 1 d .
H32 H 0.9022 0.0956 0.8331 0.052 Uiso 1 1 calc R
C1S C 0.4769(8) 0.1345(5) 1.0026(8) 0.093(3) Uani 1 1 d .
H1S H 0.4268 0.1107 1.0228 0.112 Uiso 1 1 calc R
C2S C 0.5621(12) 0.1212(3) 0.9503(8) 0.099(3) Uani 1 1 d .
H2S H 0.5727 0.0878 0.9353 0.119 Uiso 1 1 calc R
C3S C 0.6349(9) 0.1557(7) 0.9179(6) 0.121(5) Uani 1 1 d .
H3S H 0.6939 0.1466 0.8795 0.145 Uiso 1 1 calc R
C4S C 0.6183(10) 0.2044(6) 0.9438(10) 0.126(4) Uani 1 1 d .
H4S H 0.6667 0.2291 0.9250 0.151 Uiso 1 1 calc R
C5S C 0.5309(14) 0.2150(4) 0.9966(10) 0.132(5) Uani 1 1 d .
H5S H 0.5172 0.2479 1.0134 0.158 Uiso 1 1 calc R
C6S C 0.4636(9) 0.1803(7) 1.0255(7) 0.124(4) Uani 1 1 d .
H6S H 0.4043 0.1891 1.0638 0.149 Uiso 1 1 calc R
C7S C 0.0585(11) 0.1764(4) 0.1174(6) 0.103(4) Uani 1 1 d .
H7S H 0.0587 0.1737 0.1899 0.124 Uiso 1 1 calc R
C8S C 0.1485(8) 0.1631(3) 0.0723(10) 0.100(3) Uani 1 1 d .
H8S H 0.2122 0.1509 0.1124 0.120 Uiso 1 1 calc R
C9S C 0.1469(8) 0.1676(3) -0.0344(10) 0.098(3) Uani 1 1 d .
H9S H 0.2096 0.1589 -0.0681 0.117 Uiso 1 1 calc R
C10S C 0.0545(10) 0.1846(3) -0.0885(5) 0.096(3) Uani 1 1 d .
H10S H 0.0511 0.1868 -0.1613 0.115 Uiso 1 1 calc R
C11S C -0.0327(7) 0.1983(3) -0.0404(9) 0.091(3) Uani 1 1 d .
H11S H -0.0961 0.2117 -0.0789 0.109 Uiso 1 1 calc R
C12S C -0.0307(9) 0.1932(3) 0.0610(10) 0.100(3) Uani 1 1 d .
H12S H -0.0942 0.2017 0.0938 0.120 Uiso 1 1 calc R
C13S C 0.4997(6) 0.9643(2) 0.3812(5) 0.0663(19) Uani 1 1 d .
H13S H 0.4939 0.9431 0.4376 0.080 Uiso 1 1 calc R
C14S C 0.5880(5) 0.9947(2) 0.3817(4) 0.0590(16) Uani 1 1 d .
H14S H 0.6433 0.9945 0.4386 0.071 Uiso 1 1 calc R
C15S C 0.5985(5) 1.0261(2) 0.3000(5) 0.0567(17) Uani 1 1 d .
H15S H 0.6603 1.0473 0.3014 0.068 Uiso 1 1 calc R
C16S C 0.5181(6) 1.0264(2) 0.2162(5) 0.0668(19) Uani 1 1 d .
H16S H 0.5254 1.0475 0.1598 0.080 Uiso 1 1 calc R
C17S C 0.4263(5) 0.9955(3) 0.2147(5) 0.074(2) Uani 1 1 d .
H17S H 0.3705 0.9956 0.1581 0.089 Uiso 1 1 calc R
C18S C 0.4184(5) 0.9643(3) 0.2990(6) 0.074(2) Uani 1 1 d .
H18S H 0.3568 0.9431 0.2994 0.089 Uiso 1 1 calc R

loop_
_atom_site_aniso_label
_atom_site_aniso_U_11
_atom_site_aniso_U_22
_atom_site_aniso_U_33
_atom_site_aniso_U_23
_atom_site_aniso_U_13
_atom_site_aniso_U_12
Br1 0.0800(5) 0.1396(8) 0.0474(4) 0.0314(5) 0.0305(3) 0.0071(5)
O1 0.046(2) 0.023(2) 0.037(2) -0.0045(17) 0.0062(16) -0.0065(19)
O2 0.037(2) 0.026(2) 0.0306(19) -0.0078(16) 0.0012(15) 0.0025(17)
O3 0.052(2) 0.021(2) 0.0199(18) -0.0002(16) 0.0088(15) 0.0026(18)
O4 0.077(2) 0.023(2) 0.037(2) 0.001(2) 0.0189(17) 0.006(2)
O5 0.065(3) 0.050(3) 0.046(2) 0.013(2) -0.026(2) -0.019(2)
O6 0.075(3) 0.036(3) 0.054(3) 0.008(2) -0.020(2) 0.001(3)
C1 0.035(3) 0.026(3) 0.025(3) -0.001(2) 0.000(2) -0.004(3)
C2 0.042(3) 0.023(3) 0.017(3) 0.002(2) 0.007(2) -0.001(3)
C3 0.034(3) 0.026(4) 0.019(3) -0.004(2) 0.002(2) 0.005(3)
C4 0.037(3) 0.019(3) 0.022(3) 0.006(2) -0.001(2) -0.003(3)
C5 0.031(3) 0.032(3) 0.023(3) -0.002(3) 0.004(2) 0.001(3)
C6 0.030(3) 0.020(3) 0.025(3) 0.005(2) 0.002(2) 0.005(3)
C7 0.032(3) 0.027(4) 0.027(3) 0.005(3) 0.000(2) 0.005(3)
C8 0.048(4) 0.025(3) 0.035(3) -0.004(3) 0.008(3) 0.005(3)
C9 0.049(4) 0.038(4) 0.044(4) 0.000(3) 0.014(3) 0.007(3)
C10 0.032(3) 0.046(4) 0.056(4) 0.008(3) 0.009(3) 0.003(3)
C11 0.043(4) 0.038(4) 0.038(3) 0.004(3) 0.005(3) -0.001(3)
C12 0.036(3) 0.036(4) 0.020(3) -0.001(3) 0.003(2) 0.002(3)
C13 0.045(4) 0.044(4) 0.035(3) -0.006(3) -0.002(3) 0.006(3)
C14 0.052(4) 0.072(6) 0.046(4) -0.008(4) -0.011(3) 0.016(4)
C15 0.053(4) 0.075(6) 0.037(4) -0.012(4) -0.004(3) -0.009(4)
C16 0.069(5) 0.051(5) 0.045(4) -0.007(3) -0.007(3) -0.017(4)
C17 0.051(4) 0.031(4) 0.043(3) -0.003(3) -0.006(3) -0.008(3)
C18 0.042(3) 0.032(4) 0.015(3) 0.004(2) -0.004(2) -0.003(3)
C19 0.054(4) 0.044(4) 0.030(3) -0.001(3) 0.013(3) -0.007(3)
C20 0.059(4) 0.057(5) 0.054(4) -0.001(3) 0.018(3) 0.008(4)
C21 0.048(4) 0.092(6) 0.056(4) 0.004(4) 0.019(3) 0.007(4)
C22 0.046(4) 0.080(6) 0.055(4) 0.013(4) 0.007(3) -0.016(4)
C23 0.048(4) 0.048(4) 0.042(4) 0.009(3) 0.001(3) -0.002(3)
C24 0.032(3) 0.047(4) 0.026(3) 0.006(3) 0.000(2) -0.010(4)
C25 0.074(5) 0.086(6) 0.077(5) 0.030(4) -0.048(4) -0.020(4)
C26 0.040(3) 0.023(4) 0.028(3) 0.003(3) -0.003(2) 0.004(3)
C27 0.044(3) 0.026(4) 0.024(3) 0.000(3) 0.006(2) 0.000(3)
C28 0.063(4) 0.039(4) 0.037(3) -0.002(3) 0.007(3) 0.001(3)
C29 0.069(4) 0.054(5) 0.039(4) 0.013(3) 0.004(3) -0.012(4)
C30 0.047(3) 0.076(5) 0.027(3) 0.014(4) 0.007(2) 0.005(4)
C31 0.071(4) 0.064(5) 0.030(3) 0.003(3) 0.018(3) 0.021(4)
C32 0.058(4) 0.037(4) 0.037(3) 0.005(3) 0.010(3) 0.006(3)
C1S 0.095(8) 0.092(9) 0.089(7) 0.015(6) -0.007(6) -0.003(6)
C2S 0.128(9) 0.085(8) 0.074(7) -0.010(6) -0.041(6) 0.040(8)
C3S 0.097(8) 0.218(15) 0.045(5) 0.011(8) -0.007(4) 0.078(10)
C4S 0.081(8) 0.150(13) 0.132(10) 0.056(9) -0.065(7) -0.012(8)
C5S 0.131(12) 0.092(9) 0.150(11) -0.067(8) -0.093(9) 0.036(8)
C6S 0.103(9) 0.174(14) 0.086(7) -0.059(9) -0.031(6) 0.018(11)
C7S 0.156(10) 0.101(9) 0.050(5) 0.001(5) 0.002(7) -0.066(8)
C8S 0.088(7) 0.058(6) 0.143(9) 0.029(7) -0.044(6) -0.007(5)
C9S 0.079(7) 0.086(7) 0.140(9) -0.052(7) 0.061(6) -0.028(5)
C10S 0.125(8) 0.123(9) 0.039(4) 0.000(5) 0.008(6) -0.069(7)
C11S 0.069(6) 0.055(6) 0.142(9) 0.033(6) -0.016(6) -0.010(4)
C12S 0.111(8) 0.083(7) 0.118(8) -0.028(7) 0.067(7) -0.007(6)
C13S 0.080(5) 0.058(5) 0.063(5) -0.009(4) 0.020(4) -0.015(4)
C14S 0.072(4) 0.055(5) 0.051(4) -0.010(4) 0.013(3) -0.015(4)
C15S 0.061(4) 0.053(5) 0.058(4) -0.014(4) 0.016(4) -0.016(3)
C16S 0.074(5) 0.067(5) 0.062(5) 0.004(4) 0.019(4) 0.006(4)
C17S 0.063(5) 0.085(6) 0.072(5) -0.022(5) -0.010(4) 0.013(5)
C18S 0.060(5) 0.071(6) 0.092(6) -0.024(5) 0.011(4) -0.011(4)

loop_
_atom_type_symbol
_atom_type_description
_atom_type_scat_dispersion_real
_atom_type_scat_dispersion_imag
_atom_type_scat_source
C C 0.0033 0.0016 'International Tables Vol C Tables 4.2.6.8 and 6.1.1.4'
H H 0.0000 0.0000 'International Tables Vol C Tables 4.2.6.8 and 6.1.1.4'
O O 0.0106 0.0060 'International Tables Vol C Tables 4.2.6.8 and 6.1.1.4'
Br Br -0.2901 2.4595 'International Tables Vol C Tables 4.2.6.8 and 6.1.1.4'

loop_
_geom_angle_atom_site_label_1
_geom_angle_atom_site_label_2
_geom_angle_atom_site_label_3
_geom_angle
C1 O1 H1 109.5
C7 O2 C3 119.1(4)
C26 O3 C2 118.2(3)
C24 O5 C25 115.6(4)
O1 C1 C6 108.4(4)
O1 C1 C2 114.2(4)
C6 C1 C2 107.8(4)
O1 C1 C5 114.6(4)
C6 C1 C5 111.5(4)
C2 C1 C5 100.0(3)
O3 C2 C3 109.8(3)
O3 C2 C1 111.0(3)
C3 C2 C1 101.9(4)
O3 C2 H2 111.3
C3 C2 H2 111.3
C1 C2 H2 111.3
O2 C3 C12 104.1(4)
O2 C3 C2 109.4(4)
C12 C3 C2 118.5(4)
O2 C3 C4 109.0(3)
C12 C3 C4 113.9(4)
C2 C3 C4 101.7(3)
C18 C4 C5 114.0(4)
C18 C4 C3 112.8(3)
C5 C4 C3 104.6(3)
C18 C4 H4 108.4
C5 C4 H4 108.4
C3 C4 H4 108.4
C24 C5 C4 112.3(4)
C24 C5 C1 112.3(4)
C4 C5 C1 105.6(3)
C24 C5 H5 108.8
C4 C5 H5 108.8
C1 C5 H5 108.8
C11 C6 C7 118.3(4)
C11 C6 C1 124.4(5)
C7 C6 C1 117.2(4)
O2 C7 C8 117.6(5)
O2 C7 C6 121.7(4)
C8 C7 C6 120.6(5)
C9 C8 C7 119.7(5)
C9 C8 H8 120.1
C7 C8 H8 120.1
C8 C9 C10 120.9(5)
C8 C9 H9 119.5
C10 C9 H9 119.5
C11 C10 C9 118.4(5)
C11 C10 H10 120.8
C9 C10 H10 120.8
C6 C11 C10 122.0(5)
C6 C11 H11 119.0
C10 C11 H11 119.0
C13 C12 C17 118.9(5)
C13 C12 C3 122.8(5)
C17 C12 C3 118.2(5)
C12 C13 C14 120.7(6)
C12 C13 H13 119.7
C14 C13 H13 119.7
C15 C14 C13 119.4(6)
C15 C14 H14 120.3
C13 C14 H14 120.3
C16 C15 C14 120.4(6)
C16 C15 H15 119.8
C14 C15 H15 119.8
C15 C16 C17 120.3(6)
C15 C16 H16 119.8
C17 C16 H16 119.8
C16 C17 C12 120.2(5)
C16 C17 H17 119.9
C12 C17 H17 119.9
C23 C18 C19 117.5(5)
C23 C18 C4 119.9(5)
C19 C18 C4 122.5(5)
C20 C19 C18 120.8(5)
C20 C19 H19 119.6
C18 C19 H19 119.6
C21 C20 C19 121.2(6)
C21 C20 H20 119.4
C19 C20 H20 119.4
C20 C21 C22 119.2(6)
C20 C21 H21 120.4
C22 C21 H21 120.4
C21 C22 C23 120.1(6)
C21 C22 H22 120.0
C23 C22 H22 120.0
C18 C23 C22 121.2(6)
C18 C23 H23 119.4
C22 C23 H23 119.4
O6 C24 O5 124.3(5)
O6 C24 C5 126.0(5)
O5 C24 C5 109.6(5)
O5 C25 H25A 109.5
O5 C25 H25B 109.5
H25A C25 H25B 109.5
O5 C25 H25C 109.5
H25A C25 H25C 109.5
H25B C25 H25C 109.5
O4 C26 O3 125.0(4)
O4 C26 C27 125.1(5)
O3 C26 C27 109.9(4)
C32 C27 C28 119.9(4)
C32 C27 C26 121.4(5)
C28 C27 C26 118.7(5)
C27 C28 C29 120.6(5)
C27 C28 H28 119.7
C29 C28 H28 119.7
C30 C29 C28 118.9(5)
C30 C29 H29 120.6
C28 C29 H29 120.6
C29 C30 C31 122.2(5)
C29 C30 Br1 119.3(5)
C31 C30 Br1 118.4(5)
C30 C31 C32 118.5(5)
C30 C31 H31 120.8
C32 C31 H31 120.8
C27 C32 C31 120.0(5)
C27 C32 H32 120.0
C31 C32 H32 120.0
C6S C1S C2S 119.7(10)
C6S C1S H1S 120.1
C2S C1S H1S 120.1
C1S C2S C3S 120.9(10)
C1S C2S H2S 119.5
C3S C2S H2S 119.5
C2S C3S C4S 117.7(10)
C2S C3S H3S 121.1
C4S C3S H3S 121.1
C5S C4S C3S 118.0(12)
C5S C4S H4S 121.0
C3S C4S H4S 121.0
C6S C5S C4S 121.5(12)
C6S C5S H5S 119.2
C4S C5S H5S 119.2
C1S C6S C5S 122.0(12)
C1S C6S H6S 119.0
C5S C6S H6S 119.0
C12S C7S C8S 120.4(9)
C12S C7S H7S 119.8
C8S C7S H7S 119.8
C7S C8S C9S 119.0(8)
C7S C8S H8S 120.5
C9S C8S H8S 120.5
C10S C9S C8S 118.6(7)
C10S C9S H9S 120.7
C8S C9S H9S 120.7
C11S C10S C9S 120.6(8)
C11S C10S H10S 119.7
C9S C10S H10S 119.7
C12S C11S C10S 120.2(8)
C12S C11S H11S 119.9
C10S C11S H11S 119.9
C7S C12S C11S 121.2(9)
C7S C12S H12S 119.4
C11S C12S H12S 119.4
C14S C13S C18S 120.3(6)
C14S C13S H13S 119.8
C18S C13S H13S 119.8
C13S C14S C15S 120.9(6)
C13S C14S H14S 119.5
C15S C14S H14S 119.5
C14S C15S C16S 119.7(6)
C14S C15S H15S 120.2
C16S C15S H15S 120.2
C15S C16S C17S 120.1(6)
C15S C16S H16S 119.9
C17S C16S H16S 119.9
C16S C17S C18S 118.5(6)
C16S C17S H17S 120.7
C18S C17S H17S 120.7
C13S C18S C17S 120.4(6)
C13S C18S H18S 119.8
C17S C18S H18S 119.8

loop_
_geom_bond_atom_site_label_1
_geom_bond_atom_site_label_2
_geom_bond_distance
Br1 C30 1.894(5)
O1 C1 1.416(5)
O1 H1 0.8300
O2 C7 1.366(5)
O2 C3 1.462(5)
O3 C26 1.345(5)
O3 C2 1.450(5)
O4 C26 1.205(5)
O5 C24 1.331(6)
O5 C25 1.459(6)
O6 C24 1.183(6)
C1 C6 1.507(6)
C1 C2 1.533(6)
C1 C5 1.565(6)
C2 C3 1.516(6)
C2 H2 0.9900
C3 C12 1.509(6)
C3 C4 1.570(6)
C4 C18 1.515(6)
C4 C5 1.551(6)
C4 H4 0.9900
C5 C24 1.532(7)
C5 H5 0.9900
C6 C11 1.369(6)
C6 C7 1.403(6)
C7 C8 1.379(6)
C8 C9 1.365(6)
C8 H8 0.9400
C9 C10 1.398(7)
C9 H9 0.9400
C10 C11 1.380(6)
C10 H10 0.9400
C11 H11 0.9400
C12 C13 1.384(6)
C12 C17 1.397(6)
C13 C14 1.386(6)
C13 H13 0.9400
C14 C15 1.383(8)
C14 H14 0.9400
C15 C16 1.372(7)
C15 H15 0.9400
C16 C17 1.376(7)
C16 H16 0.9400
C17 H17 0.9400
C18 C23 1.386(6)
C18 C19 1.391(6)
C19 C20 1.381(6)
C19 H19 0.9400
C20 C21 1.360(7)
C20 H20 0.9400
C21 C22 1.378(8)
C21 H21 0.9400
C22 C23 1.390(7)
C22 H22 0.9400
C23 H23 0.9400
C25 H25A 0.9700
C25 H25B 0.9700
C25 H25C 0.9700
C26 C27 1.497(6)
C27 C32 1.373(6)
C27 C28 1.376(6)
C28 C29 1.386(7)
C28 H28 0.9400
C29 C30 1.364(7)
C29 H29 0.9400
C30 C31 1.368(7)
C31 C32 1.406(6)
C31 H31 0.9400
C32 H32 0.9400
C1S C6S 1.294(11)
C1S C2S 1.336(11)
C1S H1S 0.9400
C2S C3S 1.379(12)
C2S H2S 0.9400
C3S C4S 1.386(12)
C3S H3S 0.9400
C4S C5S 1.343(12)
C4S H4S 0.9400
C5S C6S 1.324(13)
C5S H5S 0.9400
C6S H6S 0.9400
C7S C12S 1.314(10)
C7S C8S 1.332(11)
C7S H7S 0.9400
C8S C9S 1.383(10)
C8S H8S 0.9400
C9S C10S 1.332(10)
C9S H9S 0.9400
C10S C11S 1.328(10)
C10S H10S 0.9400
C11S C12S 1.316(10)
C11S H11S 0.9400
C12S H12S 0.9400
C13S C14S 1.346(7)
C13S C18S 1.366(8)
C13S H13S 0.9400
C14S C15S 1.374(7)
C14S H14S 0.9400
C15S C16S 1.375(7)
C15S H15S 0.9400
C16S C17S 1.386(8)
C16S H16S 0.9400
C17S C18S 1.393(8)
C17S H17S 0.9400
C18S H18S 0.9400

loop_
_geom_hbond_atom_site_label_D
_geom_hbond_atom_site_label_H
_geom_hbond_atom_site_label_A
_geom_hbond_distance_DH
_geom_hbond_distance_HA
_geom_hbond_distance_DA
_geom_hbond_angle_DHA
_geom_hbond_site_symmetry_A
O1 H1 O4 0.83 2.05 2.860(4) 166.7 3_756

loop_
_geom_torsion_atom_site_label_1
_geom_torsion_atom_site_label_2
_geom_torsion_atom_site_label_3
_geom_torsion_atom_site_label_4
_geom_torsion
C26 O3 C2 C3 -149.4(4)
C26 O3 C2 C1 98.7(5)
O1 C1 C2 O3 -70.8(5)
C6 C1 C2 O3 49.7(5)
C5 C1 C2 O3 166.3(4)
O1 C1 C2 C3 172.4(3)
C6 C1 C2 C3 -67.1(4)
C5 C1 C2 C3 49.5(4)
C7 O2 C3 C12 -162.3(4)
C7 O2 C3 C2 -34.7(5)
C7 O2 C3 C4 75.8(5)
O3 C2 C3 O2 -50.5(4)
C1 C2 C3 O2 67.3(4)
O3 C2 C3 C12 68.5(5)
C1 C2 C3 C12 -173.7(4)
O3 C2 C3 C4 -165.7(3)
C1 C2 C3 C4 -48.0(4)
O2 C3 C4 C18 147.2(4)
C12 C3 C4 C18 31.4(6)
C2 C3 C4 C18 -97.3(4)
O2 C3 C4 C5 -88.5(4)
C12 C3 C4 C5 155.8(4)
C2 C3 C4 C5 27.1(4)
C18 C4 C5 C24 -110.5(4)
C3 C4 C5 C24 125.9(4)
C18 C4 C5 C1 126.8(4)
C3 C4 C5 C1 3.1(5)
O1 C1 C5 C24 83.0(5)
C6 C1 C5 C24 -40.6(5)
C2 C1 C5 C24 -154.4(4)
O1 C1 C5 C4 -154.3(4)
C6 C1 C5 C4 82.2(5)
C2 C1 C5 C4 -31.7(4)
O1 C1 C6 C11 -19.7(6)
C2 C1 C6 C11 -143.8(4)
C5 C1 C6 C11 107.3(5)
O1 C1 C6 C7 159.7(4)
C2 C1 C6 C7 35.7(5)
C5 C1 C6 C7 -73.2(5)
C3 O2 C7 C8 176.1(4)
C3 O2 C7 C6 -1.0(6)
C11 C6 C7 O2 179.6(4)
C1 C6 C7 O2 0.1(6)
C11 C6 C7 C8 2.5(7)
C1 C6 C7 C8 -177.0(4)
O2 C7 C8 C9 -178.3(4)
C6 C7 C8 C9 -1.1(7)
C7 C8 C9 C10 -0.7(7)
C8 C9 C10 C11 1.1(7)
C7 C6 C11 C10 -2.2(7)
C1 C6 C11 C10 177.3(4)
C9 C10 C11 C6 0.4(7)
O2 C3 C12 C13 131.8(4)
C2 C3 C12 C13 10.0(6)
C4 C3 C12 C13 -109.6(5)
O2 C3 C12 C17 -49.9(5)
C2 C3 C12 C17 -171.7(4)
C4 C3 C12 C17 68.7(5)
C17 C12 C13 C14 -0.2(7)
C3 C12 C13 C14 178.1(4)
C12 C13 C14 C15 -1.2(7)
C13 C14 C15 C16 1.2(8)
C14 C15 C16 C17 0.2(8)
C15 C16 C17 C12 -1.5(8)
C13 C12 C17 C16 1.5(7)
C3 C12 C17 C16 -176.8(4)
C5 C4 C18 C23 139.8(4)
C3 C4 C18 C23 -101.2(5)
C5 C4 C18 C19 -44.7(6)
C3 C4 C18 C19 74.4(5)
C23 C18 C19 C20 0.2(7)
C4 C18 C19 C20 -175.5(4)
C18 C19 C20 C21 0.5(8)
C19 C20 C21 C22 -0.6(8)
C20 C21 C22 C23 -0.1(8)
C19 C18 C23 C22 -0.8(7)
C4 C18 C23 C22 175.0(4)
C21 C22 C23 C18 0.8(8)
C25 O5 C24 O6 -3.0(8)
C25 O5 C24 C5 175.5(4)
C4 C5 C24 O6 -10.7(7)
C1 C5 C24 O6 108.2(6)
C4 C5 C24 O5 170.9(4)
C1 C5 C24 O5 -70.2(5)
C2 O3 C26 O4 4.7(7)
C2 O3 C26 C27 -174.1(4)
O4 C26 C27 C32 176.3(5)
O3 C26 C27 C32 -4.8(6)
O4 C26 C27 C28 -3.7(8)
O3 C26 C27 C28 175.2(4)
C32 C27 C28 C29 1.9(8)
C26 C27 C28 C29 -178.1(5)
C27 C28 C29 C30 -1.5(8)
C28 C29 C30 C31 0.4(8)
C28 C29 C30 Br1 177.5(4)
C29 C30 C31 C32 0.4(8)
Br1 C30 C31 C32 -176.8(4)
C28 C27 C32 C31 -1.1(8)
C26 C27 C32 C31 178.9(5)
C30 C31 C32 C27 0.0(8)
C6S C1S C2S C3S -1.6(13)
C1S C2S C3S C4S 1.6(13)
C2S C3S C4S C5S -1.6(12)
C3S C4S C5S C6S 1.5(14)
C2S C1S C6S C5S 1.5(15)
C4S C5S C6S C1S -1.5(16)
C12S C7S C8S C9S 0.4(13)
C7S C8S C9S C10S -0.8(12)
C8S C9S C10S C11S 2.1(12)
C9S C10S C11S C12S -3.1(13)
C8S C7S C12S C11S -1.4(14)
C10S C11S C12S C7S 2.7(13)
C18S C13S C14S C15S -0.1(9)
C13S C14S C15S C16S -0.4(9)
C14S C15S C16S C17S 0.8(9)
C15S C16S C17S C18S -0.6(9)
C14S C13S C18S C17S 0.3(10)
C16S C17S C18S C13S 0.1(10)
